data_4333090
loop_
_publ_author_name
'Lee, Chien-Ming'
'Chuang, Ya-Lan'
'Chiang, Chao-Yi'
'Lee, Gene-Hsiang'
'Liaw, Wen-Feng'

_publ_section_title
;
 Mononuclear Ni(III) Complexes [NiIII(L)(P(C6H3-3-SiMe3-2-S)3)]0/1-(L =
 Thiolate, Selenolate, CH2CN, Cl, PPh3):&#x00A0; Relevance to the Nickel
 Site of [NiFe] Hydrogenases
;
_journal_issue 26
_journal_name_full 'Inorganic Chemistry'
_journal_page_first 10895
_journal_page_last 10904
_journal_paper_doi 10.1021/ic061399g
_journal_volume 45
_journal_year 2006
_chemical_formula_sum 'C64 H68 Cl3 N Ni P3 S3 Si3'
_chemical_formula_weight 1289.61
_chemical_name_systematic
; 
 ? 
;
_space_group_IT_number 14
_symmetry_cell_setting monoclinic
_symmetry_space_group_name_Hall '-P 2ybc'
_symmetry_space_group_name_H-M 'P 1 21/c 1'
_atom_sites_solution_hydrogens geom
_atom_sites_solution_primary direct
_atom_sites_solution_secondary difmap
_audit_creation_method SHELXL-97
_cell_angle_alpha 90.00
_cell_angle_beta 100.7330(10)
_cell_angle_gamma 90.00
_cell_formula_units_Z 4
_cell_length_a 14.1257(7)
_cell_length_b 27.4393(13)
_cell_length_c 17.0504(8)
_cell_measurement_temperature 100(2)
_cell_volume 6493.1(5)
_computing_structure_refinement 'SHELXL-97 (Sheldrick, 1997)'
_computing_structure_solution 'SHELXS-97 (Sheldrick, 1990)'
_diffrn_ambient_temperature 100(2)
_diffrn_measured_fraction_theta_full 1.000
_diffrn_measured_fraction_theta_max 1.000
_diffrn_radiation_monochromator graphite
_diffrn_radiation_source 'fine-focus sealed tube'
_diffrn_radiation_type MoK\a
_diffrn_radiation_wavelength 0.71073
_diffrn_reflns_av_R_equivalents 0.0528
_diffrn_reflns_av_sigmaI/netI 0.0601
_diffrn_reflns_limit_h_max 18
_diffrn_reflns_limit_h_min -18
_diffrn_reflns_limit_k_max 32
_diffrn_reflns_limit_k_min -35
_diffrn_reflns_limit_l_max 22
_diffrn_reflns_limit_l_min -21
_diffrn_reflns_number 45491
_diffrn_reflns_theta_full 27.50
_diffrn_reflns_theta_max 27.50
_diffrn_reflns_theta_min 1.42
_exptl_absorpt_coefficient_mu 0.687
_exptl_absorpt_correction_T_max 0.9594
_exptl_absorpt_correction_T_min 0.8321
_exptl_absorpt_correction_type 'Empirical Used SADABS'
_exptl_crystal_colour dark-green
_exptl_crystal_density_diffrn 1.319
_exptl_crystal_density_method 'not measured'
_exptl_crystal_description block
_exptl_crystal_F_000 2692
_exptl_crystal_size_max 0.40
_exptl_crystal_size_mid 0.30
_exptl_crystal_size_min 0.20
_refine_diff_density_max 0.567
_refine_diff_density_min -0.440
_refine_diff_density_rms 0.070
_refine_ls_extinction_method none
_refine_ls_goodness_of_fit_ref 1.046
_refine_ls_hydrogen_treatment mixed
_refine_ls_matrix_type full
_refine_ls_number_parameters 712
_refine_ls_number_reflns 14898
_refine_ls_number_restraints 0
_refine_ls_restrained_S_all 1.046
_refine_ls_R_factor_all 0.0539
_refine_ls_R_factor_gt 0.0376
_refine_ls_shift/su_max 0.002
_refine_ls_shift/su_mean 0.000
_refine_ls_structure_factor_coef Fsqd
_refine_ls_weighting_details 'calc w=1/[\s^2^(Fo^2^)+(0.0250P)^2^+0.0000P] where P=(Fo^2^+2Fc^2^)/3'
_refine_ls_weighting_scheme calc
_refine_ls_wR_factor_gt 0.0748
_refine_ls_wR_factor_ref 0.0781
_reflns_number_gt 11150
_reflns_number_total 14898
_reflns_threshold_expression >2sigma(I)
_cod_data_source_file ic061399gsup2.cif
_cod_data_source_block jl38m
_cod_depositor_comments
;
The following automatic conversions were performed:

'_symmetry_cell_setting' value 'Monoclinic' changed to 'monoclinic'
according to /home/saulius/struct/CIF-dictionaries/cif_core.dic
dictionary named 'cif_core.dic' version 2.4.2 from 2011-04-26.

Automatic conversion script
Id: cif_fix_values 1891 2012-01-12 08:04:46Z andrius 
;
_cod_original_sg_symbol_H-M P2(1)/c
_cod_database_code 4333090

loop_
_symmetry_equiv_pos_as_xyz
'x, y, z'
'-x, y+1/2, -z+1/2'
'-x, -y, -z'
'x, -y-1/2, z-1/2'

loop_
_atom_site_label
_atom_site_type_symbol
_atom_site_fract_x
_atom_site_fract_y
_atom_site_fract_z
_atom_site_U_iso_or_equiv
_atom_site_adp_type
_atom_site_occupancy
_atom_site_symmetry_multiplicity
_atom_site_calc_flag
_atom_site_refinement_flags
Ni Ni 0.344862(19) 0.294785(9) 0.086697(15) 0.01502(7) Uani 1 1 d .
S1 S 0.47603(4) 0.248591(18) 0.10320(3) 0.01821(12) Uani 1 1 d .
S2 S 0.21131(4) 0.260781(18) 0.01251(3) 0.01834(12) Uani 1 1 d .
S3 S 0.29736(4) 0.363528(18) 0.14458(3) 0.01814(12) Uani 1 1 d .
Si1 Si 0.66523(5) 0.17585(2) 0.17569(4) 0.02509(15) Uani 1 1 d .
Si2 Si -0.00140(4) 0.20903(2) -0.05540(4) 0.02151(14) Uani 1 1 d .
Si3 Si 0.34034(4) 0.45387(2) 0.28791(4) 0.02007(13) Uani 1 1 d .
Cl1 Cl 0.38841(4) 0.332962(18) -0.01673(3) 0.02322(12) Uani 1 1 d .
P1 P 0.30789(4) 0.258920(18) 0.18695(3) 0.01445(11) Uani 1 1 d .
P2 P 0.20657(4) 0.940276(19) 0.29507(3) 0.01588(12) Uani 1 1 d .
P3 P 0.12051(4) 1.027170(18) 0.20489(3) 0.01574(12) Uani 1 1 d .
N1 N 0.15105(12) 0.97264(6) 0.22445(10) 0.0174(4) Uani 1 1 d .
C1 C 0.46964(15) 0.20765(7) 0.18214(12) 0.0162(4) Uani 1 1 d .
C2 C 0.38711(14) 0.20778(7) 0.21589(12) 0.0158(4) Uani 1 1 d .
C3 C 0.37276(15) 0.17254(7) 0.27139(12) 0.0191(5) Uani 1 1 d .
H3 H 0.3157 0.1726 0.2933 0.023 Uiso 1 1 calc R
C4 C 0.44272(16) 0.13745(7) 0.29412(12) 0.0211(5) Uani 1 1 d .
H4 H 0.4327 0.1123 0.3300 0.025 Uiso 1 1 calc R
C5 C 0.52746(16) 0.13904(7) 0.26438(12) 0.0214(5) Uani 1 1 d .
H5 H 0.5759 0.1155 0.2826 0.026 Uiso 1 1 calc R
C6 C 0.54491(15) 0.17380(7) 0.20853(12) 0.0184(5) Uani 1 1 d .
C7 C 0.14599(14) 0.23635(7) 0.08095(12) 0.0148(4) Uani 1 1 d .
C8 C 0.18499(14) 0.23803(7) 0.16313(12) 0.0149(4) Uani 1 1 d .
C9 C 0.13179(15) 0.22238(7) 0.21981(13) 0.0202(5) Uani 1 1 d .
H9 H 0.1581 0.2247 0.2752 0.024 Uiso 1 1 calc R
C10 C 0.04084(15) 0.20354(7) 0.19450(13) 0.0213(5) Uani 1 1 d .
H10 H 0.0038 0.1930 0.2324 0.026 Uiso 1 1 calc R
C11 C 0.00337(15) 0.20001(7) 0.11316(13) 0.0197(5) Uani 1 1 d .
H11 H -0.0590 0.1863 0.0969 0.024 Uiso 1 1 calc R
C12 C 0.05329(14) 0.21572(7) 0.05427(12) 0.0167(4) Uani 1 1 d .
C13 C 0.31924(14) 0.34973(7) 0.24771(12) 0.0154(4) Uani 1 1 d .
C14 C 0.32479(14) 0.30039(7) 0.27029(12) 0.0153(4) Uani 1 1 d .
C15 C 0.34500(15) 0.28619(7) 0.35000(12) 0.0188(5) Uani 1 1 d .
H15 H 0.3493 0.2526 0.3638 0.023 Uiso 1 1 calc R
C16 C 0.35872(15) 0.32157(7) 0.40888(13) 0.0221(5) Uani 1 1 d .
H16 H 0.3718 0.3126 0.4637 0.027 Uiso 1 1 calc R
C17 C 0.35305(15) 0.37027(7) 0.38667(12) 0.0207(5) Uani 1 1 d .
H17 H 0.3623 0.3942 0.4277 0.025 Uiso 1 1 calc R
C18 C 0.33456(15) 0.38629(7) 0.30736(12) 0.0173(4) Uani 1 1 d .
C19 C 0.64983(18) 0.15907(9) 0.06812(14) 0.0379(6) Uani 1 1 d .
H19A H 0.6006 0.1800 0.0367 0.057 Uiso 1 1 calc R
H19B H 0.6296 0.1249 0.0612 0.057 Uiso 1 1 calc R
H19C H 0.7111 0.1635 0.0499 0.057 Uiso 1 1 calc R
C20 C 0.74700(18) 0.12999(9) 0.23517(15) 0.0379(6) Uani 1 1 d .
H20A H 0.7205 0.0972 0.2236 0.057 Uiso 1 1 calc R
H20B H 0.7523 0.1369 0.2922 0.057 Uiso 1 1 calc R
H20C H 0.8109 0.1319 0.2208 0.057 Uiso 1 1 calc R
C21 C 0.72222(17) 0.23702(8) 0.19435(16) 0.0367(6) Uani 1 1 d .
H21A H 0.7863 0.2365 0.1801 0.055 Uiso 1 1 calc R
H21B H 0.7282 0.2453 0.2510 0.055 Uiso 1 1 calc R
H21C H 0.6821 0.2614 0.1618 0.055 Uiso 1 1 calc R
C22 C 0.07676(18) 0.17120(9) -0.10842(15) 0.0383(6) Uani 1 1 d .
H22A H 0.0866 0.1391 -0.0830 0.057 Uiso 1 1 calc R
H22B H 0.1392 0.1873 -0.1057 0.057 Uiso 1 1 calc R
H22C H 0.0456 0.1673 -0.1644 0.057 Uiso 1 1 calc R
C23 C -0.02699(17) 0.26924(8) -0.10490(14) 0.0294(5) Uani 1 1 d .
H23A H -0.0626 0.2644 -0.1594 0.044 Uiso 1 1 calc R
H23B H 0.0338 0.2860 -0.1065 0.044 Uiso 1 1 calc R
H23C H -0.0657 0.2890 -0.0748 0.044 Uiso 1 1 calc R
C24 C -0.11853(17) 0.17644(9) -0.06317(15) 0.0362(6) Uani 1 1 d .
H24A H -0.1604 0.1945 -0.0337 0.054 Uiso 1 1 calc R
H24B H -0.1071 0.1437 -0.0405 0.054 Uiso 1 1 calc R
H24C H -0.1497 0.1740 -0.1194 0.054 Uiso 1 1 calc R
C25 C 0.43653(16) 0.46919(7) 0.23046(13) 0.0255(5) Uani 1 1 d .
H25A H 0.4251 0.4513 0.1798 0.038 Uiso 1 1 calc R
H25B H 0.4995 0.4600 0.2616 0.038 Uiso 1 1 calc R
H25C H 0.4356 0.5043 0.2198 0.038 Uiso 1 1 calc R
C26 C 0.22047(16) 0.47753(8) 0.23736(15) 0.0298(6) Uani 1 1 d .
H26A H 0.2262 0.5121 0.2246 0.045 Uiso 1 1 calc R
H26B H 0.1739 0.4738 0.2729 0.045 Uiso 1 1 calc R
H26C H 0.1984 0.4592 0.1881 0.045 Uiso 1 1 calc R
C27 C 0.37448(17) 0.48567(8) 0.38635(14) 0.0288(6) Uani 1 1 d .
H27A H 0.4384 0.4747 0.4130 0.043 Uiso 1 1 calc R
H27B H 0.3271 0.4781 0.4199 0.043 Uiso 1 1 calc R
H27C H 0.3758 0.5210 0.3776 0.043 Uiso 1 1 calc R
C28 C 0.26480(16) 0.97444(7) 0.38052(12) 0.0199(5) Uani 1 1 d .
C29 C 0.21763(17) 0.98331(8) 0.44378(13) 0.0276(5) Uani 1 1 d .
H29 H 0.1580 0.9677 0.4456 0.033 Uiso 1 1 calc R
C30 C 0.2581(2) 1.01503(9) 0.50416(15) 0.0369(6) Uani 1 1 d .
H30 H 0.2257 1.0214 0.5471 0.044 Uiso 1 1 calc R
C31 C 0.34508(19) 1.03732(8) 0.50208(14) 0.0363(6) Uani 1 1 d .
H31 H 0.3719 1.0594 0.5433 0.044 Uiso 1 1 calc R
C32 C 0.39318(18) 1.02784(8) 0.44079(14) 0.0300(6) Uani 1 1 d .
H32 H 0.4539 1.0427 0.4403 0.036 Uiso 1 1 calc R
C33 C 0.35311(16) 0.99662(7) 0.37954(13) 0.0232(5) Uani 1 1 d .
H33 H 0.3861 0.9904 0.3368 0.028 Uiso 1 1 calc R
C34 C 0.12276(15) 0.89865(7) 0.32624(12) 0.0187(5) Uani 1 1 d .
C35 C 0.15394(17) 0.85720(8) 0.36976(15) 0.0321(6) Uani 1 1 d .
H35 H 0.2207 0.8498 0.3822 0.039 Uiso 1 1 calc R
C36 C 0.08768(18) 0.82652(8) 0.39516(15) 0.0364(6) Uani 1 1 d .
H36 H 0.1093 0.7981 0.4251 0.044 Uiso 1 1 calc R
C37 C -0.00861(17) 0.83688(8) 0.37742(14) 0.0283(6) Uani 1 1 d .
H37 H -0.0535 0.8160 0.3958 0.034 Uiso 1 1 calc R
C38 C -0.04033(18) 0.87721(8) 0.33323(16) 0.0359(6) Uani 1 1 d .
H38 H -0.1074 0.8839 0.3200 0.043 Uiso 1 1 calc R
C39 C 0.02541(16) 0.90855(8) 0.30753(15) 0.0304(6) Uani 1 1 d .
H39 H 0.0032 0.9367 0.2772 0.037 Uiso 1 1 calc R
C40 C 0.29707(15) 0.90573(7) 0.25857(13) 0.0177(5) Uani 1 1 d .
C41 C 0.28824(16) 0.90010(8) 0.17639(13) 0.0236(5) Uani 1 1 d .
H41 H 0.2372 0.9156 0.1410 0.028 Uiso 1 1 calc R
C42 C 0.35508(17) 0.87157(8) 0.14669(15) 0.0321(6) Uani 1 1 d .
H42 H 0.3499 0.8678 0.0907 0.039 Uiso 1 1 calc R
C43 C 0.42820(17) 0.84886(8) 0.19763(16) 0.0326(6) Uani 1 1 d .
H43 H 0.4727 0.8289 0.1768 0.039 Uiso 1 1 calc R
C44 C 0.43744(16) 0.85479(8) 0.27879(16) 0.0319(6) Uani 1 1 d .
H44 H 0.4889 0.8393 0.3138 0.038 Uiso 1 1 calc R
C45 C 0.37203(15) 0.88321(7) 0.30978(14) 0.0243(5) Uani 1 1 d .
H45 H 0.3786 0.8872 0.3659 0.029 Uiso 1 1 calc R
C46 C 0.09956(15) 1.06242(7) 0.28847(12) 0.0171(4) Uani 1 1 d .
C47 C 0.01361(16) 1.05570(8) 0.31658(14) 0.0270(5) Uani 1 1 d .
H47 H -0.0353 1.0351 0.2884 0.032 Uiso 1 1 calc R
C48 C -0.00032(18) 1.07910(9) 0.38577(15) 0.0341(6) Uani 1 1 d .
H48 H -0.0588 1.0747 0.4049 0.041 Uiso 1 1 calc R
C49 C 0.07127(18) 1.10885(8) 0.42673(14) 0.0330(6) Uani 1 1 d .
H49 H 0.0620 1.1246 0.4743 0.040 Uiso 1 1 calc R
C50 C 0.15572(18) 1.11585(8) 0.39925(14) 0.0290(5) Uani 1 1 d .
H50 H 0.2042 1.1366 0.4276 0.035 Uiso 1 1 calc R
C51 C 0.17038(16) 1.09281(7) 0.33027(13) 0.0214(5) Uani 1 1 d .
H51 H 0.2289 1.0977 0.3114 0.026 Uiso 1 1 calc R
C52 C 0.21124(14) 1.05788(7) 0.16079(12) 0.0158(4) Uani 1 1 d .
C53 C 0.19446(15) 1.10330(7) 0.12371(12) 0.0174(4) Uani 1 1 d .
H53 H 0.1347 1.1194 0.1222 0.021 Uiso 1 1 calc R
C54 C 0.26582(15) 1.12468(7) 0.08912(12) 0.0196(5) Uani 1 1 d .
H54 H 0.2541 1.1552 0.0629 0.023 Uiso 1 1 calc R
C55 C 0.35368(15) 1.10193(7) 0.09243(12) 0.0196(5) Uani 1 1 d .
H55 H 0.4027 1.1172 0.0698 0.024 Uiso 1 1 calc R
C56 C 0.37030(15) 1.05686(8) 0.12874(13) 0.0218(5) Uani 1 1 d .
H56 H 0.4305 1.0410 0.1307 0.026 Uiso 1 1 calc R
C57 C 0.29876(15) 1.03487(7) 0.16232(12) 0.0192(5) Uani 1 1 d .
H57 H 0.3100 1.0037 0.1866 0.023 Uiso 1 1 calc R
C58 C 0.00837(14) 1.02525(7) 0.13470(12) 0.0169(4) Uani 1 1 d .
C59 C -0.04876(15) 1.06664(8) 0.11780(13) 0.0235(5) Uani 1 1 d .
H59 H -0.0283 1.0967 0.1431 0.028 Uiso 1 1 calc R
C60 C -0.13509(16) 1.06424(9) 0.06428(14) 0.0285(5) Uani 1 1 d .
H60 H -0.1737 1.0926 0.0529 0.034 Uiso 1 1 calc R
C61 C -0.16548(16) 1.02079(9) 0.02735(13) 0.0285(5) Uani 1 1 d .
H61 H -0.2245 1.0193 -0.0099 0.034 Uiso 1 1 calc R
C62 C -0.10959(17) 0.97927(8) 0.04481(13) 0.0276(5) Uani 1 1 d .
H62 H -0.1308 0.9492 0.0199 0.033 Uiso 1 1 calc R
C63 C -0.02338(16) 0.98143(8) 0.09813(13) 0.0218(5) Uani 1 1 d .
H63 H 0.0145 0.9528 0.1099 0.026 Uiso 1 1 calc R
Cl2 Cl 0.29448(6) 0.72056(3) 0.06636(5) 0.0655(2) Uani 1 1 d .
Cl3 Cl 0.35322(5) 0.62162(3) 0.03585(4) 0.05017(19) Uani 1 1 d .
C64 C 0.38594(19) 0.68385(9) 0.04097(16) 0.0416(7) Uani 1 1 d .
H64A H 0.4456 0.6882 0.0813 0.050 Uiso 1 1 calc R
H64B H 0.3996 0.6944 -0.0114 0.050 Uiso 1 1 calc R

loop_
_atom_site_aniso_label
_atom_site_aniso_U_11
_atom_site_aniso_U_22
_atom_site_aniso_U_33
_atom_site_aniso_U_23
_atom_site_aniso_U_13
_atom_site_aniso_U_12
Ni 0.01699(14) 0.01479(14) 0.01361(14) 0.00085(11) 0.00370(11) 0.00049(10)
S1 0.0194(3) 0.0181(3) 0.0182(3) 0.0033(2) 0.0062(2) 0.0036(2)
S2 0.0206(3) 0.0201(3) 0.0142(3) 0.0002(2) 0.0027(2) -0.0033(2)
S3 0.0242(3) 0.0154(3) 0.0153(3) 0.0007(2) 0.0049(2) 0.0034(2)
Si1 0.0230(4) 0.0273(4) 0.0257(4) 0.0034(3) 0.0062(3) 0.0091(3)
Si2 0.0215(3) 0.0211(3) 0.0202(3) -0.0011(3) -0.0006(3) -0.0040(2)
Si3 0.0226(3) 0.0154(3) 0.0231(3) -0.0026(2) 0.0063(3) -0.0010(2)
Cl1 0.0283(3) 0.0230(3) 0.0203(3) 0.0051(2) 0.0095(2) 0.0024(2)
P1 0.0164(3) 0.0138(3) 0.0132(3) 0.0002(2) 0.0028(2) -0.0004(2)
P2 0.0176(3) 0.0133(3) 0.0171(3) 0.0008(2) 0.0041(2) -0.0010(2)
P3 0.0172(3) 0.0125(3) 0.0177(3) 0.0001(2) 0.0035(2) -0.0007(2)
N1 0.0209(10) 0.0139(9) 0.0175(9) -0.0011(7) 0.0040(8) -0.0007(7)
C1 0.0213(12) 0.0128(10) 0.0137(11) -0.0025(8) 0.0011(9) -0.0012(8)
C2 0.0194(11) 0.0133(10) 0.0136(10) -0.0013(8) 0.0001(9) 0.0001(8)
C3 0.0244(12) 0.0174(11) 0.0164(11) -0.0022(9) 0.0057(10) -0.0029(9)
C4 0.0307(13) 0.0149(11) 0.0171(11) 0.0022(9) 0.0031(10) -0.0004(9)
C5 0.0274(13) 0.0172(11) 0.0178(12) -0.0006(9) -0.0008(10) 0.0058(9)
C6 0.0229(12) 0.0160(11) 0.0154(11) -0.0027(9) 0.0012(9) 0.0018(8)
C7 0.0185(11) 0.0093(10) 0.0174(11) -0.0011(8) 0.0051(9) 0.0019(8)
C8 0.0144(11) 0.0117(10) 0.0187(11) -0.0004(8) 0.0029(9) 0.0020(8)
C9 0.0243(12) 0.0199(11) 0.0170(11) -0.0001(9) 0.0054(10) 0.0023(9)
C10 0.0216(12) 0.0198(11) 0.0249(12) -0.0005(9) 0.0109(10) -0.0005(9)
C11 0.0161(11) 0.0141(11) 0.0287(13) -0.0025(9) 0.0036(10) -0.0013(8)
C12 0.0186(11) 0.0103(10) 0.0209(11) -0.0014(8) 0.0025(9) 0.0017(8)
C13 0.0130(11) 0.0187(11) 0.0150(11) -0.0010(8) 0.0039(9) -0.0017(8)
C14 0.0150(11) 0.0155(10) 0.0163(11) -0.0022(8) 0.0051(9) -0.0010(8)
C15 0.0206(12) 0.0173(11) 0.0190(11) 0.0014(9) 0.0051(9) -0.0039(8)
C16 0.0301(13) 0.0234(12) 0.0134(11) -0.0003(9) 0.0055(10) -0.0038(9)
C17 0.0250(13) 0.0207(12) 0.0179(11) -0.0062(9) 0.0073(10) -0.0034(9)
C18 0.0189(12) 0.0169(11) 0.0174(11) -0.0020(9) 0.0071(9) -0.0015(8)
C19 0.0412(16) 0.0454(16) 0.0299(14) 0.0035(12) 0.0138(13) 0.0181(12)
C20 0.0319(15) 0.0431(16) 0.0387(16) 0.0078(12) 0.0070(13) 0.0165(12)
C21 0.0235(14) 0.0387(15) 0.0488(17) 0.0074(13) 0.0086(12) 0.0023(11)
C22 0.0449(17) 0.0375(15) 0.0306(15) -0.0135(12) 0.0025(13) 0.0001(12)
C23 0.0266(14) 0.0341(14) 0.0253(13) 0.0060(11) -0.0007(11) -0.0042(10)
C24 0.0334(15) 0.0416(15) 0.0294(14) 0.0054(12) -0.0051(12) -0.0154(11)
C25 0.0303(14) 0.0195(12) 0.0279(13) -0.0009(10) 0.0084(11) -0.0050(9)
C26 0.0283(14) 0.0195(12) 0.0409(15) -0.0014(11) 0.0048(12) 0.0015(10)
C27 0.0356(15) 0.0216(12) 0.0311(14) -0.0071(10) 0.0112(12) -0.0026(10)
C28 0.0281(13) 0.0148(11) 0.0155(11) 0.0017(9) 0.0011(10) 0.0016(9)
C29 0.0354(14) 0.0256(13) 0.0229(13) 0.0019(10) 0.0085(11) 0.0015(10)
C30 0.0594(19) 0.0317(14) 0.0206(13) -0.0041(11) 0.0098(13) 0.0077(12)
C31 0.0593(19) 0.0221(13) 0.0210(13) -0.0033(10) -0.0092(13) 0.0020(12)
C32 0.0348(15) 0.0214(12) 0.0291(14) 0.0032(10) -0.0068(11) -0.0057(10)
C33 0.0283(13) 0.0191(11) 0.0200(12) 0.0018(9) -0.0008(10) -0.0001(9)
C34 0.0229(12) 0.0161(11) 0.0181(11) 0.0002(9) 0.0064(10) -0.0017(9)
C35 0.0225(13) 0.0303(13) 0.0417(16) 0.0138(11) 0.0015(12) -0.0021(10)
C36 0.0398(16) 0.0253(13) 0.0431(16) 0.0158(12) 0.0049(13) -0.0081(11)
C37 0.0317(14) 0.0227(12) 0.0337(14) -0.0004(10) 0.0144(12) -0.0096(10)
C38 0.0215(13) 0.0297(14) 0.0595(19) 0.0065(12) 0.0153(13) -0.0018(10)
C39 0.0238(13) 0.0218(12) 0.0474(16) 0.0101(11) 0.0110(12) 0.0013(9)
C40 0.0166(11) 0.0129(10) 0.0238(12) -0.0001(9) 0.0042(9) -0.0027(8)
C41 0.0201(12) 0.0246(12) 0.0250(13) -0.0065(10) 0.0010(10) -0.0010(9)
C42 0.0268(14) 0.0351(14) 0.0355(15) -0.0171(12) 0.0082(12) -0.0025(11)
C43 0.0214(13) 0.0225(13) 0.0564(18) -0.0101(12) 0.0140(13) 0.0002(10)
C44 0.0203(13) 0.0229(13) 0.0534(18) 0.0130(12) 0.0090(12) 0.0049(10)
C45 0.0222(13) 0.0233(12) 0.0279(13) 0.0079(10) 0.0056(10) -0.0012(9)
C46 0.0197(11) 0.0124(10) 0.0193(11) 0.0005(8) 0.0038(9) 0.0006(8)
C47 0.0254(13) 0.0278(13) 0.0287(13) -0.0088(10) 0.0075(11) -0.0044(10)
C48 0.0310(15) 0.0393(15) 0.0357(15) -0.0089(12) 0.0159(12) -0.0005(11)
C49 0.0474(17) 0.0265(13) 0.0262(14) -0.0092(11) 0.0096(12) 0.0058(11)
C50 0.0381(15) 0.0194(12) 0.0273(13) -0.0066(10) 0.0000(11) -0.0006(10)
C51 0.0230(12) 0.0155(11) 0.0256(13) 0.0012(9) 0.0042(10) 0.0010(9)
C52 0.0180(11) 0.0150(10) 0.0148(11) -0.0010(8) 0.0038(9) -0.0029(8)
C53 0.0191(12) 0.0157(11) 0.0176(11) -0.0027(9) 0.0034(9) 0.0002(8)
C54 0.0285(13) 0.0139(10) 0.0165(11) -0.0006(9) 0.0047(10) -0.0025(9)
C55 0.0230(12) 0.0228(11) 0.0143(11) -0.0024(9) 0.0065(9) -0.0050(9)
C56 0.0183(12) 0.0248(12) 0.0227(12) -0.0006(9) 0.0047(10) 0.0014(9)
C57 0.0219(12) 0.0160(11) 0.0195(12) 0.0030(9) 0.0036(9) -0.0004(8)
C58 0.0152(11) 0.0196(11) 0.0164(11) 0.0021(9) 0.0041(9) -0.0018(8)
C59 0.0207(12) 0.0193(12) 0.0299(13) 0.0017(10) 0.0032(10) -0.0021(9)
C60 0.0202(13) 0.0349(14) 0.0304(14) 0.0122(11) 0.0043(11) 0.0055(10)
C61 0.0187(13) 0.0468(16) 0.0191(12) 0.0053(11) 0.0009(10) -0.0062(11)
C62 0.0296(14) 0.0349(14) 0.0185(12) -0.0049(10) 0.0045(11) -0.0098(11)
C63 0.0245(13) 0.0218(12) 0.0199(12) -0.0011(9) 0.0067(10) -0.0018(9)
Cl2 0.0453(5) 0.0817(6) 0.0728(6) -0.0020(5) 0.0198(5) 0.0184(4)
Cl3 0.0576(5) 0.0603(5) 0.0297(4) -0.0017(3) 0.0006(3) -0.0090(4)
C64 0.0346(16) 0.0519(17) 0.0400(16) 0.0081(13) 0.0118(13) 0.0064(12)

loop_
_atom_type_symbol
_atom_type_description
_atom_type_scat_dispersion_real
_atom_type_scat_dispersion_imag
_atom_type_scat_source
C C 0.0033 0.0016 'International Tables Vol C Tables 4.2.6.8 and 6.1.1.4'
H H 0.0000 0.0000 'International Tables Vol C Tables 4.2.6.8 and 6.1.1.4'
N N 0.0061 0.0033 'International Tables Vol C Tables 4.2.6.8 and 6.1.1.4'
Si Si 0.0817 0.0704 'International Tables Vol C Tables 4.2.6.8 and 6.1.1.4'
P P 0.1023 0.0942 'International Tables Vol C Tables 4.2.6.8 and 6.1.1.4'
S S 0.1246 0.1234 'International Tables Vol C Tables 4.2.6.8 and 6.1.1.4'
Cl Cl 0.1484 0.1585 'International Tables Vol C Tables 4.2.6.8 and 6.1.1.4'
Ni Ni 0.3393 1.1124 'International Tables Vol C Tables 4.2.6.8 and 6.1.1.4'

loop_
_geom_angle_atom_site_label_1
_geom_angle_atom_site_label_2
_geom_angle_atom_site_label_3
_geom_angle
P1 Ni S1 87.58(2)
P1 Ni Cl1 178.21(3)
S1 Ni Cl1 91.25(2)
P1 Ni S2 87.39(2)
S1 Ni S2 115.09(2)
Cl1 Ni S2 94.33(2)
P1 Ni S3 84.19(2)
S1 Ni S3 136.19(2)
Cl1 Ni S3 95.74(2)
S2 Ni S3 107.44(2)
C1 S1 Ni 107.43(7)
C7 S2 Ni 105.83(7)
C13 S3 Ni 103.98(7)
C21 Si1 C19 110.99(12)
C21 Si1 C20 108.03(12)
C19 Si1 C20 108.29(11)
C21 Si1 C6 111.14(10)
C19 Si1 C6 109.76(11)
C20 Si1 C6 108.54(10)
C23 Si2 C24 107.40(11)
C23 Si2 C22 110.90(11)
C24 Si2 C22 107.23(11)
C23 Si2 C12 111.77(10)
C24 Si2 C12 108.07(10)
C22 Si2 C12 111.26(10)
C25 Si3 C26 111.46(11)
C25 Si3 C27 105.93(10)
C26 Si3 C27 108.15(11)
C25 Si3 C18 111.91(9)
C26 Si3 C18 110.93(10)
C27 Si3 C18 108.21(10)
C14 P1 C8 111.06(9)
C14 P1 C2 106.93(9)
C8 P1 C2 109.67(9)
C14 P1 Ni 109.05(7)
C8 P1 Ni 109.73(7)
C2 P1 Ni 110.36(7)
N1 P2 C40 108.48(9)
N1 P2 C34 108.77(10)
C40 P2 C34 108.56(9)
N1 P2 C28 114.29(9)
C40 P2 C28 107.98(10)
C34 P2 C28 108.62(10)
N1 P3 C46 115.06(9)
N1 P3 C58 106.58(9)
C46 P3 C58 106.82(10)
N1 P3 C52 110.05(9)
C46 P3 C52 108.28(9)
C58 P3 C52 109.94(9)
P3 N1 P2 140.51(12)
C2 C1 C6 120.37(18)
C2 C1 S1 118.56(15)
C6 C1 S1 121.01(15)
C1 C2 C3 121.15(18)
C1 C2 P1 114.40(14)
C3 C2 P1 124.31(15)
C4 C3 C2 119.13(19)
C3 C4 C5 119.80(19)
C4 C5 C6 122.92(19)
C5 C6 C1 116.38(18)
C5 C6 Si1 120.27(16)
C1 C6 Si1 123.30(15)
C8 C7 C12 119.87(18)
C8 C7 S2 119.60(15)
C12 C7 S2 120.52(16)
C9 C8 C7 121.14(19)
C9 C8 P1 124.16(16)
C7 C8 P1 114.64(14)
C10 C9 C8 119.3(2)
C9 C10 C11 119.83(19)
C10 C11 C12 123.01(19)
C11 C12 C7 116.79(19)
C11 C12 Si2 120.76(16)
C7 C12 Si2 122.45(15)
C14 C13 C18 119.48(18)
C14 C13 S3 117.97(15)
C18 C13 S3 122.51(15)
C15 C14 C13 121.88(18)
C15 C14 P1 124.51(15)
C13 C14 P1 113.57(15)
C16 C15 C14 119.18(19)
C15 C16 C17 119.0(2)
C16 C17 C18 123.87(19)
C17 C18 C13 116.58(18)
C17 C18 Si3 118.15(15)
C13 C18 Si3 125.12(15)
C29 C28 C33 119.5(2)
C29 C28 P2 120.45(17)
C33 C28 P2 119.64(16)
C30 C29 C28 119.6(2)
C31 C30 C29 120.3(2)
C32 C31 C30 120.3(2)
C31 C32 C33 120.0(2)
C32 C33 C28 120.2(2)
C39 C34 C35 119.32(19)
C39 C34 P2 119.35(16)
C35 C34 P2 121.33(17)
C34 C35 C36 120.0(2)
C37 C36 C35 120.4(2)
C38 C37 C36 120.1(2)
C37 C38 C39 120.2(2)
C34 C39 C38 120.0(2)
C45 C40 C41 119.96(19)
C45 C40 P2 121.83(16)
C41 C40 P2 118.16(17)
C40 C41 C42 119.3(2)
C43 C42 C41 120.5(2)
C42 C43 C44 120.2(2)
C43 C44 C45 120.3(2)
C40 C45 C44 119.7(2)
C51 C46 C47 119.38(19)
C51 C46 P3 121.40(15)
C47 C46 P3 118.95(16)
C48 C47 C46 120.0(2)
C49 C48 C47 119.7(2)
C50 C49 C48 120.6(2)
C49 C50 C51 120.2(2)
C50 C51 C46 120.1(2)
C57 C52 C53 119.40(17)
C57 C52 P3 118.62(15)
C53 C52 P3 121.97(15)
C54 C53 C52 119.56(19)
C55 C54 C53 120.63(19)
C54 C55 C56 119.91(18)
C55 C56 C57 119.8(2)
C52 C57 C56 120.67(19)
C63 C58 C59 119.1(2)
C63 C58 P3 119.62(16)
C59 C58 P3 121.22(16)
C60 C59 C58 120.3(2)
C61 C60 C59 120.3(2)
C60 C61 C62 119.7(2)
C63 C62 C61 120.3(2)
C62 C63 C58 120.3(2)
Cl2 C64 Cl3 111.66(14)

loop_
_geom_bond_atom_site_label_1
_geom_bond_atom_site_label_2
_geom_bond_distance
Ni P1 2.1203(6)
Ni S1 2.2191(6)
Ni Cl1 2.2338(5)
Ni S2 2.2673(6)
Ni S3 2.2867(6)
S1 C1 1.768(2)
S2 C7 1.7502(19)
S3 C13 1.769(2)
Si1 C21 1.863(2)
Si1 C19 1.864(2)
Si1 C20 1.874(2)
Si1 C6 1.887(2)
Si2 C23 1.860(2)
Si2 C24 1.864(2)
Si2 C22 1.867(2)
Si2 C12 1.895(2)
Si3 C25 1.865(2)
Si3 C26 1.868(2)
Si3 C27 1.873(2)
Si3 C18 1.888(2)
P1 C14 1.801(2)
P1 C8 1.801(2)
P1 C2 1.805(2)
P2 N1 1.5818(18)
P2 C40 1.793(2)
P2 C34 1.795(2)
P2 C28 1.798(2)
P3 N1 1.5756(16)
P3 C46 1.792(2)
P3 C58 1.800(2)
P3 C52 1.8101(19)
C1 C2 1.393(3)
C1 C6 1.420(3)
C2 C3 1.394(3)
C3 C4 1.383(3)
C4 C5 1.385(3)
C5 C6 1.402(3)
C7 C8 1.408(3)
C7 C12 1.421(3)
C8 C9 1.398(3)
C9 C10 1.378(3)
C10 C11 1.393(3)
C11 C12 1.398(3)
C13 C14 1.406(3)
C13 C18 1.416(3)
C14 C15 1.391(3)
C15 C16 1.384(3)
C16 C17 1.387(3)
C17 C18 1.399(3)
C28 C29 1.391(3)
C28 C33 1.391(3)
C29 C30 1.387(3)
C30 C31 1.379(3)
C31 C32 1.373(3)
C32 C33 1.387(3)
C34 C39 1.380(3)
C34 C35 1.384(3)
C35 C36 1.387(3)
C36 C37 1.367(3)
C37 C38 1.366(3)
C38 C39 1.395(3)
C40 C45 1.386(3)
C40 C41 1.392(3)
C41 C42 1.392(3)
C42 C43 1.369(3)
C43 C44 1.375(3)
C44 C45 1.387(3)
C46 C51 1.392(3)
C46 C47 1.398(3)
C47 C48 1.389(3)
C48 C49 1.383(3)
C49 C50 1.374(3)
C50 C51 1.384(3)
C52 C57 1.384(3)
C52 C53 1.398(3)
C53 C54 1.389(3)
C54 C55 1.381(3)
C55 C56 1.383(3)
C56 C57 1.389(3)
C58 C63 1.390(3)
C58 C59 1.392(3)
C59 C60 1.382(3)
C60 C61 1.379(3)
C61 C62 1.386(3)
C62 C63 1.379(3)
Cl2 C64 1.755(2)
Cl3 C64 1.767(3)
